data_7032764
loop_
_publ_author_name
'Sim, Jaeung'
'Yim, Haneul'
'Ko, Nakeun'
'Choi, Sang Beom'
'Oh, Youjin'
'Park, Hye Jeong'
'Park, SangYoun'
'Kim, Jaheon'

_publ_section_title
;
 Gas adsorption properties of highly porous metal-organic frameworks
 containing functionalized naphthalene dicarboxylate linkers.
;
_journal_issue 48
_journal_name_full 'Dalton transactions (Cambridge, England : 2003)'
_journal_page_first 18017
_journal_page_last 18024
_journal_paper_doi 10.1039/c4dt02300e
_journal_volume 43
_journal_year 2014
_chemical_formula_moiety 'C12 H7 N O6, C3 H7 N O'
_chemical_formula_sum 'C15 H14 N2 O7'
_chemical_formula_weight 334.28
_chemical_name_common H2NDC-NO2
_chemical_name_systematic
; 
1-Nitronaphthlanene-3,7-dicarboxylic acid 
;
_space_group_IT_number 15
_symmetry_cell_setting monoclinic
_symmetry_space_group_name_Hall '-C 2yc'
_symmetry_space_group_name_H-M 'C 1 2/c 1'
_atom_sites_solution_hydrogens geom
_atom_sites_solution_primary direct
_atom_sites_solution_secondary difmap
_audit_creation_method SHELXL-97
_cell_angle_alpha 90.00
_cell_angle_beta 106.07(3)
_cell_angle_gamma 90.00
_cell_formula_units_Z 8
_cell_length_a 23.991(5)
_cell_length_b 5.7460(10)
_cell_length_c 21.791(4)
_cell_measurement_temperature 100(2)
_cell_volume 2886.6(10)
_computing_cell_refinement 'PAL ADSC Quantum-210 ADX Program'
_computing_data_collection HKL3000
_computing_data_reduction HKL3000
_computing_molecular_graphics 'SHELX-TL XP'
_computing_publication_material 'SHELX-TL XCIF'
_computing_structure_refinement 'SHELXL-97 (Sheldrick, 1997)'
_computing_structure_solution 'SHELXS-97 (Sheldrick, 1990)'
_diffrn_ambient_temperature 100(2)
_diffrn_measured_fraction_theta_full 0.971
_diffrn_measured_fraction_theta_max 0.971
_diffrn_measurement_device_type 'ADSC Q210 CCD area detector'
_diffrn_measurement_method 'omega scan'
_diffrn_radiation_monochromator 'Si(111) double crystal monochromator'
_diffrn_radiation_source 'PLSII 2D-SMC bending magnet'
_diffrn_radiation_type synchrotron
_diffrn_radiation_wavelength 0.70000
_diffrn_reflns_av_R_equivalents 0.0899
_diffrn_reflns_av_sigmaI/netI 0.0728
_diffrn_reflns_limit_h_max 33
_diffrn_reflns_limit_h_min -34
_diffrn_reflns_limit_k_max 8
_diffrn_reflns_limit_k_min 0
_diffrn_reflns_limit_l_max 30
_diffrn_reflns_limit_l_min -30
_diffrn_reflns_number 7410
_diffrn_reflns_theta_full 30.00
_diffrn_reflns_theta_max 30.00
_diffrn_reflns_theta_min 3.48
_exptl_absorpt_coefficient_mu 0.120
_exptl_absorpt_correction_type none
_exptl_crystal_colour colourless
_exptl_crystal_density_diffrn 1.538
_exptl_crystal_density_method 'not measured'
_exptl_crystal_description needle
_exptl_crystal_F_000 1392
_exptl_crystal_recrystallization_method 'Re-crystallisation from solvent: DMF'
_exptl_crystal_size_max 0.30
_exptl_crystal_size_mid 0.10
_exptl_crystal_size_min 0.05
_refine_diff_density_max 0.778
_refine_diff_density_min -0.929
_refine_diff_density_rms 0.212
_refine_ls_extinction_coef 0.212(15)
_refine_ls_extinction_expression Fc^*^=kFc[1+0.001xFc^2^\l^3^/sin(2\q)]^-1/4^
_refine_ls_extinction_method SHELXL
_refine_ls_goodness_of_fit_ref 1.234
_refine_ls_hydrogen_treatment mixed
_refine_ls_matrix_type full
_refine_ls_number_parameters 222
_refine_ls_number_reflns 4283
_refine_ls_number_restraints 0
_refine_ls_restrained_S_all 1.234
_refine_ls_R_factor_all 0.1032
_refine_ls_R_factor_gt 0.0679
_refine_ls_shift/su_max 0.000
_refine_ls_shift/su_mean 0.000
_refine_ls_structure_factor_coef Fsqd
_refine_ls_weighting_details 'calc w=1/[\s^2^(Fo^2^)+(0.1317P)^2^+0.8679P] where P=(Fo^2^+2Fc^2^)/3'
_refine_ls_weighting_scheme calc
_refine_ls_wR_factor_gt 0.1770
_refine_ls_wR_factor_ref 0.2108
_reflns_number_gt 3902
_reflns_number_total 4283
_reflns_threshold_expression >2sigma(I)
_cod_data_source_file c4dt02300e2.cif
_cod_data_source_block ndc2
_cod_depositor_comments
;Adding full bibliography for 7032761--7032764.cif.

The following automatic conversions were performed:
'_symmetry_space_group_it_number' data item was removed -- it should
have been renamed to '_space_group_IT_number' as specified in the
replacement file
'/home/antanas/src/cod-tools/trunk/data/replacement-values/replacement_tags.lst',
but the replacement data item was already present in the data block
and had the same value as the '_symmetry_space_group_it_number' data
item.

Automatic conversion script
Id: cif_correct_tags 4998 2017-03-02 13:24:31Z antanas 
;
_cod_original_cell_volume 2886.6(9)
_cod_original_sg_symbol_H-M 'C 2/c'
_cod_database_code 7032764

loop_
_symmetry_equiv_pos_as_xyz
'x, y, z'
'-x, y, -z+1/2'
'x+1/2, y+1/2, z'
'-x+1/2, y+1/2, -z+1/2'
'-x, -y, -z'
'x, -y, z-1/2'
'-x+1/2, -y+1/2, -z'
'x+1/2, -y+1/2, z-1/2'

loop_
_atom_site_label
_atom_site_type_symbol
_atom_site_fract_x
_atom_site_fract_y
_atom_site_fract_z
_atom_site_U_iso_or_equiv
_atom_site_adp_type
_atom_site_occupancy
_atom_site_symmetry_multiplicity
_atom_site_calc_flag
_atom_site_refinement_flags
O1 O 0.00554(4) 0.35903(19) 0.08963(5) 0.0273(3) Uani 1 1 d .
O2 O 0.08017(4) 0.24549(17) 0.17125(4) 0.0235(3) Uani 1 1 d .
H2 H 0.0578 0.1342 0.1725 0.035 Uiso 1 1 calc R
O3 O 0.25149(4) 1.54244(18) 0.05170(4) 0.0254(3) Uani 1 1 d .
O4 O 0.18230(4) 1.60060(18) -0.03998(4) 0.0265(3) Uani 1 1 d .
H4 H 0.2049 1.7075 -0.0442 0.040 Uiso 1 1 calc R
O5 O 0.24093(4) 0.80328(18) 0.24881(4) 0.0265(3) Uani 1 1 d .
O6 O 0.27834(4) 0.89522(18) 0.17203(4) 0.0241(3) Uani 1 1 d .
O7 O -0.01150(4) 0.90583(18) 0.32294(5) 0.0259(3) Uani 1 1 d .
N1 N 0.23710(4) 0.83927(18) 0.19214(5) 0.0191(3) Uani 1 1 d .
N2 N 0.08198(5) 0.8463(2) 0.32115(5) 0.0222(3) Uani 1 1 d .
C1 C 0.07276(5) 0.7201(2) 0.06085(5) 0.0193(3) Uani 1 1 d .
H1 H 0.0362 0.6874 0.0316 0.023 Uiso 1 1 calc R
C2 C 0.09237(5) 0.5830(2) 0.11408(5) 0.0180(3) Uani 1 1 d .
C3 C 0.14695(5) 0.6285(2) 0.15801(5) 0.0183(3) Uani 1 1 d .
H3 H 0.1606 0.5355 0.1952 0.022 Uiso 1 1 calc R
C4 C 0.17987(5) 0.8089(2) 0.14598(5) 0.0173(3) Uani 1 1 d .
C5 C 0.19304(5) 1.1524(2) 0.07878(5) 0.0185(3) Uani 1 1 d .
H5 H 0.2300 1.1891 0.1068 0.022 Uiso 1 1 calc R
C6 C 0.17012(5) 1.2885(2) 0.02549(5) 0.0187(3) Uani 1 1 d .
C7 C 0.11494(5) 1.2401(2) -0.01697(5) 0.0218(3) Uani 1 1 d .
H7 H 0.0996 1.3364 -0.0532 0.026 Uiso 1 1 calc R
C8 C 0.08383(5) 1.0533(2) -0.00537(5) 0.0213(3) Uani 1 1 d .
H8 H 0.0469 1.0198 -0.0339 0.026 Uiso 1 1 calc R
C9 C 0.10605(5) 0.9089(2) 0.04883(5) 0.0186(3) Uani 1 1 d .
C10 C 0.16168(5) 0.9586(2) 0.09178(5) 0.0173(3) Uani 1 1 d .
C11 C 0.05504(5) 0.3855(2) 0.12359(5) 0.0199(3) Uani 1 1 d .
C12 C 0.20502(5) 1.4889(2) 0.01370(5) 0.0197(3) Uani 1 1 d .
C13 C 0.03858(5) 0.9764(2) 0.32795(6) 0.0225(3) Uani 1 1 d .
H13 H 0.0463 1.1366 0.3374 0.027 Uiso 1 1 calc R
C14 C 0.07480(7) 0.6007(3) 0.30721(8) 0.0307(3) Uani 1 1 d .
H14A H 0.0381 0.5476 0.3138 0.046 Uiso 1 1 calc R
H14B H 0.1070 0.5145 0.3357 0.046 Uiso 1 1 calc R
H14C H 0.0745 0.5732 0.2627 0.046 Uiso 1 1 calc R
C15 C 0.13793(7) 0.9462(3) 0.32391(10) 0.0402(4) Uani 1 1 d .
H15A H 0.1374 1.1130 0.3331 0.060 Uiso 1 1 calc R
H15B H 0.1463 0.9237 0.2828 0.060 Uiso 1 1 calc R
H15C H 0.1679 0.8697 0.3577 0.060 Uiso 1 1 calc R

loop_
_atom_site_aniso_label
_atom_site_aniso_U_11
_atom_site_aniso_U_22
_atom_site_aniso_U_33
_atom_site_aniso_U_23
_atom_site_aniso_U_13
_atom_site_aniso_U_12
O1 0.0227(5) 0.0329(5) 0.0218(5) 0.0034(4) -0.0014(3) -0.0091(4)
O2 0.0224(4) 0.0243(5) 0.0212(4) 0.0037(3) 0.0017(3) -0.0045(3)
O3 0.0250(5) 0.0261(5) 0.0220(4) 0.0024(3) 0.0014(3) -0.0060(3)
O4 0.0274(5) 0.0280(5) 0.0212(5) 0.0067(3) 0.0020(3) -0.0063(4)
O5 0.0279(5) 0.0297(5) 0.0168(4) 0.0036(3) -0.0021(3) -0.0067(4)
O6 0.0168(4) 0.0279(5) 0.0265(5) -0.0009(3) 0.0038(3) -0.0012(3)
O7 0.0242(5) 0.0243(5) 0.0299(5) -0.0029(3) 0.0087(4) 0.0015(3)
N1 0.0185(4) 0.0180(5) 0.0180(5) -0.0002(3) 0.0002(3) -0.0008(3)
N2 0.0208(5) 0.0238(5) 0.0207(5) -0.0010(4) 0.0034(4) 0.0020(4)
C1 0.0189(5) 0.0220(5) 0.0153(5) -0.0005(4) 0.0019(4) -0.0028(4)
C2 0.0180(5) 0.0203(5) 0.0149(5) -0.0017(4) 0.0030(4) -0.0023(4)
C3 0.0196(5) 0.0196(5) 0.0144(5) -0.0003(4) 0.0024(4) -0.0006(4)
C4 0.0160(5) 0.0193(5) 0.0146(5) -0.0014(4) 0.0011(3) -0.0006(4)
C5 0.0187(5) 0.0201(5) 0.0160(5) -0.0012(4) 0.0036(4) -0.0010(4)
C6 0.0206(5) 0.0201(5) 0.0154(5) -0.0009(4) 0.0048(4) -0.0014(4)
C7 0.0248(6) 0.0238(5) 0.0147(5) 0.0013(4) 0.0017(4) -0.0019(4)
C8 0.0210(5) 0.0243(6) 0.0160(5) 0.0014(4) 0.0008(4) -0.0022(4)
C9 0.0184(5) 0.0213(5) 0.0145(5) -0.0006(4) 0.0021(4) -0.0012(4)
C10 0.0183(5) 0.0191(5) 0.0136(5) -0.0011(4) 0.0028(4) -0.0003(4)
C11 0.0214(5) 0.0218(5) 0.0155(5) -0.0015(4) 0.0036(4) -0.0034(4)
C12 0.0238(5) 0.0197(5) 0.0156(5) 0.0002(4) 0.0052(4) -0.0009(4)
C13 0.0234(5) 0.0224(5) 0.0203(5) -0.0004(4) 0.0040(4) 0.0022(4)
C14 0.0288(6) 0.0239(6) 0.0398(8) -0.0055(5) 0.0103(5) 0.0041(5)
C15 0.0244(6) 0.0366(8) 0.0598(10) -0.0086(7) 0.0121(6) -0.0027(6)

loop_
_atom_type_symbol
_atom_type_description
_atom_type_scat_dispersion_real
_atom_type_scat_dispersion_imag
_atom_type_scat_source
C C 0.0030 0.0020 'International Tables Vol C Tables 4.2.6.8 and 6.1.1.4'
H H 0.0000 0.0000 'International Tables Vol C Tables 4.2.6.8 and 6.1.1.4'
N N 0.0060 0.0030 'International Tables Vol C Tables 4.2.6.8 and 6.1.1.4'
O O 0.0110 0.0060 'International Tables Vol C Tables 4.2.6.8 and 6.1.1.4'

loop_
_geom_angle_atom_site_label_1
_geom_angle_atom_site_label_2
_geom_angle_atom_site_label_3
_geom_angle
C11 O2 H2 109.5
C12 O4 H4 109.5
O5 N1 O6 123.87(11)
O5 N1 C4 117.57(10)
O6 N1 C4 118.55(10)
C13 N2 C14 121.61(12)
C13 N2 C15 121.42(13)
C14 N2 C15 116.89(12)
C2 C1 C9 121.17(11)
C2 C1 H1 119.4
C9 C1 H1 119.4
C1 C2 C3 120.12(11)
C1 C2 C11 118.30(10)
C3 C2 C11 121.57(10)
C4 C3 C2 118.93(10)
C4 C3 H3 120.5
C2 C3 H3 120.5
C3 C4 C10 123.56(10)
C3 C4 N1 115.90(10)
C10 C4 N1 120.53(10)
C6 C5 C10 120.22(10)
C6 C5 H5 119.9
C10 C5 H5 119.9
C5 C6 C7 121.36(11)
C5 C6 C12 118.10(10)
C7 C6 C12 120.53(10)
C8 C7 C6 119.44(11)
C8 C7 H7 120.3
C6 C7 H7 120.3
C7 C8 C9 120.83(11)
C7 C8 H8 119.6
C9 C8 H8 119.6
C1 C9 C8 120.05(11)
C1 C9 C10 120.28(10)
C8 C9 C10 119.65(11)
C5 C10 C4 125.55(10)
C5 C10 C9 118.50(10)
C4 C10 C9 115.92(10)
O1 C11 O2 123.78(11)
O1 C11 C2 121.96(11)
O2 C11 C2 114.26(10)
O3 C12 O4 123.58(11)
O3 C12 C6 121.74(11)
O4 C12 C6 114.67(10)
O7 C13 N2 125.22(12)
O7 C13 H13 117.4
N2 C13 H13 117.4
N2 C14 H14A 109.5
N2 C14 H14B 109.5
H14A C14 H14B 109.5
N2 C14 H14C 109.5
H14A C14 H14C 109.5
H14B C14 H14C 109.5
N2 C15 H15A 109.5
N2 C15 H15B 109.5
H15A C15 H15B 109.5
N2 C15 H15C 109.5
H15A C15 H15C 109.5
H15B C15 H15C 109.5

loop_
_geom_bond_atom_site_label_1
_geom_bond_atom_site_label_2
_geom_bond_distance
O1 C11 1.2225(15)
O2 C11 1.3202(15)
O2 H2 0.8400
O3 C12 1.2296(15)
O4 C12 1.3131(14)
O4 H4 0.8400
O5 N1 1.2301(14)
O6 N1 1.2307(14)
O7 C13 1.2438(16)
N1 C4 1.4706(15)
N2 C13 1.3233(16)
N2 C14 1.4439(18)
N2 C15 1.4458(19)
C1 C2 1.3729(16)
C1 C9 1.4140(16)
C1 H1 0.9500
C2 C3 1.4162(16)
C2 C11 1.4953(16)
C3 C4 1.3718(16)
C3 H3 0.9500
C4 C10 1.4281(15)
C5 C6 1.3815(16)
C5 C10 1.4162(16)
C5 H5 0.9500
C6 C7 1.4169(17)
C6 C12 1.4877(16)
C7 C8 1.3703(17)
C7 H7 0.9500
C8 C9 1.4208(16)
C8 H8 0.9500
C9 C10 1.4307(16)
C13 H13 0.9500
C14 H14A 0.9800
C14 H14B 0.9800
C14 H14C 0.9800
C15 H15A 0.9800
C15 H15B 0.9800
C15 H15C 0.9800

loop_
_geom_hbond_atom_site_label_D
_geom_hbond_atom_site_label_H
_geom_hbond_atom_site_label_A
_geom_hbond_distance_DH
_geom_hbond_distance_HA
_geom_hbond_distance_DA
_geom_hbond_angle_DHA
_geom_hbond_site_symmetry_A
O2 H2 O7 0.84 1.74 2.5796(14) 178.6 2_545
O4 H4 O3 0.84 1.81 2.6494(14) 174.5 7_585

loop_
_geom_torsion_atom_site_label_1
_geom_torsion_atom_site_label_2
_geom_torsion_atom_site_label_3
_geom_torsion_atom_site_label_4
_geom_torsion
C9 C1 C2 C3 -0.38(18)
C9 C1 C2 C11 -179.69(10)
C1 C2 C3 C4 -0.79(17)
C11 C2 C3 C4 178.50(10)
C2 C3 C4 C10 1.31(18)
C2 C3 C4 N1 -177.39(10)
O5 N1 C4 C3 -37.33(15)
O6 N1 C4 C3 141.55(11)
O5 N1 C4 C10 143.92(11)
O6 N1 C4 C10 -37.20(16)
C10 C5 C6 C7 0.61(17)
C10 C5 C6 C12 -179.50(10)
C5 C6 C7 C8 -0.65(18)
C12 C6 C7 C8 179.46(11)
C6 C7 C8 C9 0.44(19)
C2 C1 C9 C8 -177.68(11)
C2 C1 C9 C10 1.06(18)
C7 C8 C9 C1 178.54(11)
C7 C8 C9 C10 -0.21(18)
C6 C5 C10 C4 -178.18(10)
C6 C5 C10 C9 -0.36(17)
C3 C4 C10 C5 177.24(11)
N1 C4 C10 C5 -4.12(17)
C3 C4 C10 C9 -0.64(17)
N1 C4 C10 C9 178.01(10)
C1 C9 C10 C5 -178.58(10)
C8 C9 C10 C5 0.16(17)
C1 C9 C10 C4 -0.55(16)
C8 C9 C10 C4 178.19(10)
C1 C2 C11 O1 -8.25(18)
C3 C2 C11 O1 172.45(12)
C1 C2 C11 O2 171.80(10)
C3 C2 C11 O2 -7.50(16)
C5 C6 C12 O3 -4.10(18)
C7 C6 C12 O3 175.80(12)
C5 C6 C12 O4 175.61(10)
C7 C6 C12 O4 -4.50(17)
C14 N2 C13 O7 -0.5(2)
C15 N2 C13 O7 176.11(14)
